data_4509719
loop_
_publ_author_name
'Yang, En-Cui'
'Chan, Ya-Nan'
'Liu, Hui'
'Wang, Zhi-Chao'
'Zhao, Xiao-Jun'

_publ_section_title
;
 Unusual Polymeric ZnII/CdIIComplexes with 2,6-Diaminopurine by
 Synergistic Coordination of Nucleobases and Polycarboxylate Anions:
 Binding Behavior, Self-Assembled Pattern of the Nucleobase, and
 Luminscent Properties
;
_journal_issue 11
_journal_name_full 'Crystal Growth &amp; Design'
_journal_page_first 4933
_journal_paper_doi 10.1021/cg9007119
_journal_volume 9
_journal_year 2009
_chemical_formula_sum 'C14 H18 N6 O10 Zn'
_chemical_formula_weight 495.71
_chemical_name_systematic
; 
 ? 
;
_space_group_IT_number 2
_symmetry_cell_setting triclinic
_symmetry_space_group_name_Hall '-P 1'
_symmetry_space_group_name_H-M 'P -1'
_atom_sites_solution_hydrogens geom
_atom_sites_solution_primary direct
_atom_sites_solution_secondary difmap
_audit_creation_method SHELXL-97
_cell_angle_alpha 81.9930(10)
_cell_angle_beta 69.0970(10)
_cell_angle_gamma 70.4920(10)
_cell_formula_units_Z 2
_cell_length_a 9.9718(6)
_cell_length_b 10.0083(6)
_cell_length_c 10.4759(6)
_cell_measurement_reflns_used 3986
_cell_measurement_temperature 296(2)
_cell_measurement_theta_max 27.93
_cell_measurement_theta_min 2.54
_cell_volume 920.39(9)
_computing_cell_refinement 'Bruker SMART APEX II'
_computing_data_collection 'Bruker SMART APEX II'
_computing_data_reduction 'Bruker SAINT'
_computing_molecular_graphics 'Bruker SHELXTL'
_computing_publication_material 'Bruker SHELXTL'
_computing_structure_refinement 'SHELXL-97 (Sheldrick, 1997)'
_computing_structure_solution 'SHELXS-97 (Sheldrick, 1990)'
_diffrn_ambient_temperature 296(2)
_diffrn_measured_fraction_theta_full 0.995
_diffrn_measured_fraction_theta_max 0.995
_diffrn_measurement_device_type 'APEX II CCD area detector'
_diffrn_measurement_method 'phi and omega scans'
_diffrn_radiation_monochromator graphite
_diffrn_radiation_source 'fine-focus sealed tube'
_diffrn_radiation_type MoK\a
_diffrn_radiation_wavelength 0.71073
_diffrn_reflns_av_R_equivalents 0.0113
_diffrn_reflns_av_sigmaI/netI 0.0203
_diffrn_reflns_limit_h_max 11
_diffrn_reflns_limit_h_min -10
_diffrn_reflns_limit_k_max 11
_diffrn_reflns_limit_k_min -9
_diffrn_reflns_limit_l_max 12
_diffrn_reflns_limit_l_min -12
_diffrn_reflns_number 4712
_diffrn_reflns_theta_full 25.01
_diffrn_reflns_theta_max 25.01
_diffrn_reflns_theta_min 2.08
_exptl_absorpt_coefficient_mu 1.407
_exptl_absorpt_correction_T_max 1.000000
_exptl_absorpt_correction_T_min 0.758016
_exptl_absorpt_correction_type multi-scan
_exptl_absorpt_process_details SADABS
_exptl_crystal_colour YELLOW
_exptl_crystal_density_diffrn 1.789
_exptl_crystal_density_meas ?
_exptl_crystal_density_method 'not measured'
_exptl_crystal_description BLOCK
_exptl_crystal_F_000 508
_exptl_crystal_size_max 0.25
_exptl_crystal_size_mid 0.22
_exptl_crystal_size_min 0.20
_refine_diff_density_max 0.369
_refine_diff_density_min -0.347
_refine_diff_density_rms 0.074
_refine_ls_extinction_method none
_refine_ls_goodness_of_fit_ref 1.037
_refine_ls_hydrogen_treatment constr
_refine_ls_matrix_type full
_refine_ls_number_parameters 280
_refine_ls_number_reflns 3228
_refine_ls_number_restraints 0
_refine_ls_restrained_S_all 1.037
_refine_ls_R_factor_all 0.0299
_refine_ls_R_factor_gt 0.0274
_refine_ls_shift/su_max 0.000
_refine_ls_shift/su_mean 0.000
_refine_ls_structure_factor_coef Fsqd
_refine_ls_weighting_details 'calc w=1/[\s^2^(Fo^2^)+(0.0409P)^2^+0.6960P] where P=(Fo^2^+2Fc^2^)/3'
_refine_ls_weighting_scheme calc
_refine_ls_wR_factor_gt 0.0732
_refine_ls_wR_factor_ref 0.0746
_reflns_number_gt 2987
_reflns_number_total 3228
_reflns_threshold_expression >2sigma(I)
_cod_data_source_file cg9007119sup1.cif
_cod_data_source_block Complex4
_cod_depositor_comments
;
The following automatic conversions were performed:

'_symmetry_cell_setting' value 'Triclinic' changed to 'triclinic'
according to /home/saulius/struct/CIF-dictionaries/cif_core.dic
dictionary named 'cif_core.dic' version 2.4.2 from
2011-04-26.

'_exptl_absorpt_correction_type' value 'MULTI-SCAN'
changed to 'multi-scan' according to
/home/saulius/struct/CIF-dictionaries/cif_core.dic dictionary named
'cif_core.dic' version 2.4.2 from 2011-04-26.

Automatic conversion script
Id: cif_fix_values 1891 2012-01-12 08:04:46Z andrius 

The following automatic conversions were performed:

'_exptl_crystal_density_meas' value 'NONE' was changed to '?' - the
value is perceived as not measured.

Automatic conversion script
Id: cif_fix_values 3008 2015-01-20 13:52:24Z robertas 
;
_cod_original_sg_symbol_H-M P-1
_cod_database_code 4509719

loop_
_symmetry_equiv_pos_as_xyz
'x, y, z'
'-x, -y, -z'

loop_
_atom_site_label
_atom_site_type_symbol
_atom_site_fract_x
_atom_site_fract_y
_atom_site_fract_z
_atom_site_U_iso_or_equiv
_atom_site_adp_type
_atom_site_occupancy
_atom_site_symmetry_multiplicity
_atom_site_calc_flag
_atom_site_refinement_flags
Zn1 Zn 0.30842(3) 0.35514(3) 0.04358(3) 0.02483(10) Uani 1 1 d .
O1 O 0.47552(17) 0.67753(16) -0.01174(17) 0.0296(4) Uani 1 1 d .
O2 O 0.42771(19) 0.8631(2) 0.1076(2) 0.0430(5) Uani 1 1 d .
O3 O 0.29659(19) 0.52322(16) -0.09840(16) 0.0307(4) Uani 1 1 d .
O4 O 0.32947(19) 0.71263(18) -0.22436(16) 0.0329(4) Uani 1 1 d .
O5 O 0.01789(19) 0.68566(19) -0.15705(18) 0.0372(4) Uani 1 1 d .
O6 O -0.18646(19) 0.7112(2) 0.02914(18) 0.0388(4) Uani 1 1 d .
O7 O 0.32545(19) 0.15324(17) 0.17382(17) 0.0339(4) Uani 1 1 d .
H7A H 0.3500 0.0807 0.1270 0.051 Uiso 1 1 d R
H7B H 0.3858 0.1555 0.2133 0.051 Uiso 1 1 d R
N1 N -0.1872(2) 0.7014(2) 0.45576(19) 0.0272(4) Uani 1 1 d .
N2 N -0.3032(2) 0.6092(2) 0.3495(2) 0.0352(5) Uani 1 1 d .
H2A H -0.3864 0.6845 0.3761 0.042 Uiso 1 1 d R
H2B H -0.2911 0.5732 0.2707 0.042 Uiso 1 1 d R
N3 N -0.0451(2) 0.53406(19) 0.27954(18) 0.0252(4) Uani 1 1 d .
H3 H -0.0425 0.4788 0.2221 0.030 Uiso 1 1 calc R
N6 N -0.0713(2) 0.7889(2) 0.5662(2) 0.0366(5) Uani 1 1 d .
H6A H -0.1583 0.8376 0.6179 0.044 Uiso 1 1 calc R
H6B H 0.0093 0.7928 0.5761 0.044 Uiso 1 1 calc R
N7 N 0.2289(2) 0.6026(2) 0.36976(19) 0.0267(4) Uani 1 1 d .
H7 H 0.2619 0.6408 0.4160 0.032 Uiso 1 1 calc R
N9 N 0.2274(2) 0.46944(19) 0.21801(18) 0.0240(4) Uani 1 1 d .
C2 C -0.1770(3) 0.6167(2) 0.3612(2) 0.0256(5) Uani 1 1 d .
C4 C 0.0834(2) 0.5412(2) 0.2913(2) 0.0220(4) Uani 1 1 d .
C5 C 0.0798(2) 0.6252(2) 0.3853(2) 0.0239(5) Uani 1 1 d .
C6 C -0.0613(3) 0.7082(2) 0.4719(2) 0.0261(5) Uani 1 1 d .
C8 C 0.3121(3) 0.5108(2) 0.2701(2) 0.0266(5) Uani 1 1 d .
H8 H 0.4170 0.4788 0.2398 0.032 Uiso 1 1 calc R
C9 C 0.2211(2) 0.8177(2) 0.0788(2) 0.0202(4) Uani 1 1 d .
C10 C 0.1672(2) 0.7527(2) 0.0046(2) 0.0195(4) Uani 1 1 d .
C11 C 0.0106(2) 0.7851(2) 0.0385(2) 0.0214(4) Uani 1 1 d .
C12 C -0.0885(2) 0.8808(2) 0.1407(2) 0.0271(5) Uani 1 1 d .
H12 H -0.1920 0.9004 0.1624 0.033 Uiso 1 1 calc R
C13 C -0.0343(3) 0.9469(2) 0.2102(2) 0.0293(5) Uani 1 1 d .
H13 H -0.1007 1.0125 0.2769 0.035 Uiso 1 1 calc R
C14 C 0.1192(3) 0.9141(2) 0.1794(2) 0.0264(5) Uani 1 1 d .
H14 H 0.1557 0.9575 0.2270 0.032 Uiso 1 1 calc R
C15 C 0.3854(2) 0.7852(2) 0.0571(2) 0.0237(5) Uani 1 1 d .
C16 C 0.2733(2) 0.6550(2) -0.1134(2) 0.0233(5) Uani 1 1 d .
C17 C -0.0558(2) 0.7204(2) -0.0366(2) 0.0261(5) Uani 1 1 d .
O8 O 0.5223(2) 0.8616(2) 0.6498(2) 0.0475(5) Uani 1 1 d .
H8A H 0.4478 0.8308 0.6915 0.071 Uiso 1 1 d R
H8B H 0.5985 0.8067 0.5930 0.071 Uiso 1 1 d R
O9 O 0.5514(3) 0.1302(2) 0.6357(2) 0.0533(5) Uani 1 1 d .
H9A H 0.5709 0.1294 0.7085 0.080 Uiso 1 1 d R
H9B H 0.5372 0.0561 0.6194 0.080 Uiso 1 1 d R
O10 O 0.7592(2) 0.2387(2) 0.4491(2) 0.0506(5) Uani 1 1 d .
H10A H 0.6952 0.2053 0.5106 0.076 Uiso 1 1 d R
H10B H 0.7411 0.2683 0.3750 0.076 Uiso 1 1 d R

loop_
_atom_site_aniso_label
_atom_site_aniso_U_11
_atom_site_aniso_U_22
_atom_site_aniso_U_33
_atom_site_aniso_U_23
_atom_site_aniso_U_13
_atom_site_aniso_U_12
Zn1 0.01631(14) 0.03591(17) 0.02366(15) -0.00816(11) -0.00606(10) -0.00744(11)
O1 0.0176(7) 0.0285(8) 0.0429(10) -0.0082(7) -0.0106(7) -0.0040(6)
O2 0.0292(9) 0.0606(12) 0.0494(11) -0.0243(9) -0.0116(8) -0.0191(9)
O3 0.0396(9) 0.0228(8) 0.0314(9) -0.0053(6) -0.0159(7) -0.0053(7)
O4 0.0321(9) 0.0449(10) 0.0240(9) 0.0001(7) -0.0071(7) -0.0174(8)
O5 0.0353(10) 0.0476(10) 0.0368(10) -0.0133(8) -0.0122(8) -0.0176(8)
O6 0.0331(10) 0.0623(12) 0.0363(10) 0.0022(8) -0.0157(8) -0.0304(9)
O7 0.0357(9) 0.0339(9) 0.0348(9) -0.0065(7) -0.0112(8) -0.0124(7)
N1 0.0251(10) 0.0284(10) 0.0251(10) -0.0066(8) -0.0035(8) -0.0073(8)
N2 0.0250(10) 0.0448(12) 0.0358(12) -0.0138(9) -0.0088(9) -0.0070(9)
N3 0.0259(10) 0.0284(10) 0.0219(9) -0.0071(8) -0.0065(8) -0.0081(8)
N6 0.0291(11) 0.0438(12) 0.0348(12) -0.0212(10) -0.0009(9) -0.0109(9)
N7 0.0285(10) 0.0304(10) 0.0248(10) -0.0054(8) -0.0098(8) -0.0105(8)
N9 0.0233(9) 0.0265(9) 0.0210(9) -0.0029(7) -0.0059(7) -0.0066(8)
C2 0.0261(11) 0.0261(11) 0.0224(11) 0.0004(9) -0.0060(9) -0.0077(9)
C4 0.0248(11) 0.0216(10) 0.0185(10) -0.0006(8) -0.0059(9) -0.0072(8)
C5 0.0262(11) 0.0240(11) 0.0221(11) -0.0008(9) -0.0069(9) -0.0098(9)
C6 0.0309(12) 0.0244(11) 0.0212(11) -0.0023(9) -0.0041(9) -0.0107(9)
C8 0.0230(11) 0.0305(12) 0.0245(11) -0.0031(9) -0.0064(9) -0.0068(9)
C9 0.0209(10) 0.0200(10) 0.0218(10) 0.0007(8) -0.0085(8) -0.0079(8)
C10 0.0204(10) 0.0182(10) 0.0213(10) 0.0019(8) -0.0083(8) -0.0073(8)
C11 0.0221(11) 0.0220(10) 0.0242(11) 0.0014(8) -0.0105(9) -0.0096(8)
C12 0.0173(10) 0.0288(12) 0.0336(12) -0.0014(9) -0.0076(9) -0.0057(9)
C13 0.0253(12) 0.0267(12) 0.0315(13) -0.0100(10) -0.0051(10) -0.0035(9)
C14 0.0275(12) 0.0263(11) 0.0294(12) -0.0066(9) -0.0102(10) -0.0100(9)
C15 0.0227(11) 0.0294(11) 0.0227(11) 0.0006(9) -0.0094(9) -0.0111(9)
C16 0.0203(10) 0.0300(12) 0.0245(11) -0.0034(9) -0.0112(9) -0.0087(9)
C17 0.0247(11) 0.0268(11) 0.0342(13) 0.0017(10) -0.0164(10) -0.0109(9)
O8 0.0479(12) 0.0492(11) 0.0505(12) -0.0074(9) -0.0116(9) -0.0242(9)
O9 0.0737(15) 0.0473(12) 0.0468(12) 0.0014(9) -0.0266(11) -0.0225(11)
O10 0.0682(14) 0.0636(13) 0.0374(11) -0.0021(9) -0.0251(10) -0.0335(11)

loop_
_atom_type_symbol
_atom_type_description
_atom_type_scat_dispersion_real
_atom_type_scat_dispersion_imag
_atom_type_scat_source
C C 0.0033 0.0016 'International Tables Vol C Tables 4.2.6.8 and 6.1.1.4'
H H 0.0000 0.0000 'International Tables Vol C Tables 4.2.6.8 and 6.1.1.4'
N N 0.0061 0.0033 'International Tables Vol C Tables 4.2.6.8 and 6.1.1.4'
O O 0.0106 0.0060 'International Tables Vol C Tables 4.2.6.8 and 6.1.1.4'
Zn Zn 0.2839 1.4301 'International Tables Vol C Tables 4.2.6.8 and 6.1.1.4'

loop_
_geom_angle_atom_site_label_1
_geom_angle_atom_site_label_2
_geom_angle_atom_site_label_3
_geom_angle
_geom_angle_site_symmetry_1
_geom_angle_site_symmetry_3
O6 Zn1 O1 137.78(7) 2_565 2_665
O6 Zn1 N9 125.20(8) 2_565 .
O1 Zn1 N9 96.34(7) 2_665 .
O6 Zn1 O3 88.04(7) 2_565 .
O1 Zn1 O3 93.12(7) 2_665 .
N9 Zn1 O3 98.79(7) . .
O6 Zn1 O7 85.76(7) 2_565 .
O1 Zn1 O7 87.96(6) 2_665 .
N9 Zn1 O7 89.08(7) . .
O3 Zn1 O7 171.88(6) . .
C15 O1 Zn1 115.56(14) . 2_665
C16 O3 Zn1 143.81(15) . .
C17 O6 Zn1 125.72(16) . 2_565
Zn1 O7 H7A 112.0 . .
Zn1 O7 H7B 102.6 . .
H7A O7 H7B 117.0 . .
C2 N1 C6 120.30(19) . .
C2 N2 H2A 117.5 . .
C2 N2 H2B 114.9 . .
H2A N2 H2B 112.9 . .
C2 N3 C4 117.46(19) . .
C2 N3 H3 121.3 . .
C4 N3 H3 121.3 . .
C6 N6 H6A 120.0 . .
C6 N6 H6B 120.0 . .
H6A N6 H6B 120.0 . .
C8 N7 C5 107.29(18) . .
C8 N7 H7 126.4 . .
C5 N7 H7 126.4 . .
C8 N9 C4 103.99(18) . .
C8 N9 Zn1 125.09(15) . .
C4 N9 Zn1 129.91(15) . .
N2 C2 N3 117.3(2) . .
N2 C2 N1 119.2(2) . .
N3 C2 N1 123.5(2) . .
N3 C4 N9 127.21(19) . .
N3 C4 C5 121.5(2) . .
N9 C4 C5 111.30(19) . .
C4 C5 N7 105.09(19) . .
C4 C5 C6 119.4(2) . .
N7 C5 C6 135.5(2) . .
N6 C6 N1 120.4(2) . .
N6 C6 C5 121.9(2) . .
N1 C6 C5 117.75(19) . .
N7 C8 N9 112.3(2) . .
N7 C8 H8 123.8 . .
N9 C8 H8 123.8 . .
C14 C9 C10 119.72(19) . .
C14 C9 C15 117.43(18) . .
C10 C9 C15 122.83(19) . .
C11 C10 C9 118.09(19) . .
C11 C10 C16 119.90(18) . .
C9 C10 C16 121.95(18) . .
C12 C11 C10 120.80(19) . .
C12 C11 C17 117.92(19) . .
C10 C11 C17 121.26(19) . .
C13 C12 C11 120.6(2) . .
C13 C12 H12 119.7 . .
C11 C12 H12 119.7 . .
C14 C13 C12 119.1(2) . .
C14 C13 H13 120.5 . .
C12 C13 H13 120.5 . .
C13 C14 C9 121.7(2) . .
C13 C14 H14 119.2 . .
C9 C14 H14 119.2 . .
O2 C15 O1 122.9(2) . .
O2 C15 C9 119.7(2) . .
O1 C15 C9 117.46(18) . .
O4 C16 O3 122.9(2) . .
O4 C16 C10 116.85(19) . .
O3 C16 C10 120.14(19) . .
O5 C17 O6 125.6(2) . .
O5 C17 C11 118.4(2) . .
O6 C17 C11 115.9(2) . .
H8A O8 H8B 117.1 . .
H9A O9 H9B 117.0 . .
H10A O10 H10B 117.0 . .

loop_
_geom_bond_atom_site_label_1
_geom_bond_atom_site_label_2
_geom_bond_distance
_geom_bond_site_symmetry_2
Zn1 O6 1.9599(16) 2_565
Zn1 O1 1.9767(15) 2_665
Zn1 N9 2.0524(18) .
Zn1 O3 2.0861(16) .
Zn1 O7 2.2675(17) .
O1 C15 1.264(3) .
O1 Zn1 1.9767(15) 2_665
O2 C15 1.249(3) .
O3 C16 1.257(3) .
O4 C16 1.250(3) .
O5 C17 1.242(3) .
O6 C17 1.266(3) .
O6 Zn1 1.9598(16) 2_565
O7 H7A 0.8501 .
O7 H7B 0.8501 .
N1 C2 1.347(3) .
N1 C6 1.349(3) .
N2 C2 1.333(3) .
N2 H2A 0.8999 .
N2 H2B 0.8999 .
N3 C2 1.347(3) .
N3 C4 1.356(3) .
N3 H3 0.8600 .
N6 C6 1.318(3) .
N6 H6A 0.8600 .
N6 H6B 0.8600 .
N7 C8 1.327(3) .
N7 C5 1.380(3) .
N7 H7 0.8600 .
N9 C8 1.344(3) .
N9 C4 1.359(3) .
C4 C5 1.365(3) .
C5 C6 1.418(3) .
C8 H8 0.9300 .
C9 C14 1.392(3) .
C9 C10 1.410(3) .
C9 C15 1.497(3) .
C10 C11 1.403(3) .
C10 C16 1.523(3) .
C11 C12 1.392(3) .
C11 C17 1.508(3) .
C12 C13 1.383(3) .
C12 H12 0.9300 .
C13 C14 1.377(3) .
C13 H13 0.9300 .
C14 H14 0.9300 .
O8 H8A 0.8500 .
O8 H8B 0.8501 .
O9 H9A 0.8501 .
O9 H9B 0.8501 .
O10 H10A 0.8502 .
O10 H10B 0.8502 .

loop_
_geom_torsion_atom_site_label_1
_geom_torsion_atom_site_label_2
_geom_torsion_atom_site_label_3
_geom_torsion_atom_site_label_4
_geom_torsion
_geom_torsion_site_symmetry_1
O6 Zn1 O3 C16 134.5(3) 2_565
O1 Zn1 O3 C16 -87.8(3) 2_665
N9 Zn1 O3 C16 9.1(3) .
O7 Zn1 O3 C16 174.8(4) .
O6 Zn1 N9 C8 177.70(16) 2_565
O1 Zn1 N9 C8 5.69(19) 2_665
O3 Zn1 N9 C8 -88.48(18) .
O7 Zn1 N9 C8 93.54(18) .
O6 Zn1 N9 C4 -15.6(2) 2_565
O1 Zn1 N9 C4 172.36(18) 2_665
O3 Zn1 N9 C4 78.20(19) .
O7 Zn1 N9 C4 -99.79(19) .
C4 N3 C2 N2 -179.9(2) .
C4 N3 C2 N1 -2.3(3) .
C6 N1 C2 N2 178.3(2) .
C6 N1 C2 N3 0.8(3) .
C2 N3 C4 N9 -178.8(2) .
C2 N3 C4 C5 2.2(3) .
C8 N9 C4 N3 -178.7(2) .
Zn1 N9 C4 N3 12.5(3) .
C8 N9 C4 C5 0.4(2) .
Zn1 N9 C4 C5 -168.39(15) .
N3 C4 C5 N7 178.52(19) .
N9 C4 C5 N7 -0.6(2) .
N3 C4 C5 C6 -0.7(3) .
N9 C4 C5 C6 -179.84(19) .
C8 N7 C5 C4 0.6(2) .
C8 N7 C5 C6 179.6(3) .
C2 N1 C6 N6 -178.7(2) .
C2 N1 C6 C5 0.8(3) .
C4 C5 C6 N6 178.6(2) .
N7 C5 C6 N6 -0.3(4) .
C4 C5 C6 N1 -0.8(3) .
N7 C5 C6 N1 -179.7(2) .
C5 N7 C8 N9 -0.4(3) .
C4 N9 C8 N7 0.0(2) .
Zn1 N9 C8 N7 169.50(15) .
C14 C9 C10 C11 -1.9(3) .
C15 C9 C10 C11 176.55(19) .
C14 C9 C10 C16 175.4(2) .
C15 C9 C10 C16 -6.2(3) .
C9 C10 C11 C12 1.2(3) .
C16 C10 C11 C12 -176.14(19) .
C9 C10 C11 C17 179.71(18) .
C16 C10 C11 C17 2.4(3) .
C10 C11 C12 C13 0.6(3) .
C17 C11 C12 C13 -178.0(2) .
C11 C12 C13 C14 -1.6(3) .
C12 C13 C14 C9 0.9(3) .
C10 C9 C14 C13 0.9(3) .
C15 C9 C14 C13 -177.6(2) .
Zn1 O1 C15 O2 -3.2(3) 2_665
Zn1 O1 C15 C9 177.51(14) 2_665
C14 C9 C15 O2 -14.1(3) .
C10 C9 C15 O2 167.5(2) .
C14 C9 C15 O1 165.3(2) .
C10 C9 C15 O1 -13.2(3) .
Zn1 O3 C16 O4 152.03(19) .
Zn1 O3 C16 C10 -30.8(4) .
C11 C10 C16 O4 100.6(2) .
C9 C10 C16 O4 -76.6(3) .
C11 C10 C16 O3 -76.7(3) .
C9 C10 C16 O3 106.1(2) .
Zn1 O6 C17 O5 -1.8(4) 2_565
Zn1 O6 C17 C11 175.49(14) 2_565
C12 C11 C17 O5 150.5(2) .
C10 C11 C17 O5 -28.1(3) .
C12 C11 C17 O6 -27.1(3) .
C10 C11 C17 O6 154.4(2) .
